data_4121345
loop_
_publ_author_name
'Jerome R. Robinson'
'Zachary Gordon'
'Corwin H. Booth'
'Patrick J. Carroll'
'Patrick J. Walsh'
'Eric J. Schelter'

_publ_section_title
;
 Tuning Reactivity and Electronic Properties through Ligand Reorganization
 within a Cerium Heterobimetallic Framework
;
_journal_name_full 'Journal of the American Chemical Society'
_journal_page_first 19016
_journal_page_last 19024
_journal_paper_doi 10.1021/ja410688w
_journal_volume 135
_journal_year 2013
_chemical_absolute_configuration syn
_chemical_formula_sum 'C72 H72 Ce Cl Li3 N6 O6'
_chemical_formula_weight 1313.74
_space_group_IT_number 4
_symmetry_cell_setting monoclinic
_symmetry_Int_Tables_number 4
_symmetry_space_group_name_Hall 'P 2yb'
_symmetry_space_group_name_H-M 'P 1 21 1'
_atom_sites_solution_hydrogens geom
_atom_sites_solution_primary direct
_audit_creation_method SHELXL-97
_cell_angle_alpha 90.00
_cell_angle_beta 105.789(2)
_cell_angle_gamma 90.00
_cell_formula_units_Z 4
_cell_length_a 15.1153(7)
_cell_length_b 29.8987(14)
_cell_length_c 17.6866(7)
_cell_measurement_temperature 143(1)
_cell_volume 7691.5(6)
_computing_data_collection 'Bruker APEX2'
_computing_data_reduction 'Bruker SAINT'
_computing_structure_refinement 'SHELXL-97 (Sheldrick, 2008)'
_computing_structure_solution 'SHELXS-97 (Sheldrick, 2008)'
_diffrn_ambient_temperature 143(1)
_diffrn_measured_fraction_theta_full 0.999
_diffrn_measured_fraction_theta_max 0.999
_diffrn_measurement_device 'CCD Area Detector'
_diffrn_measurement_device_type 'Bruker APEXII'
_diffrn_measurement_method 'phi and omega scans'
_diffrn_radiation_monochromator graphite
_diffrn_radiation_source 'sealed tube'
_diffrn_radiation_type MoK\a
_diffrn_radiation_wavelength 0.71073
_diffrn_reflns_av_R_equivalents 0.0559
_diffrn_reflns_av_sigmaI/netI 0.0600
_diffrn_reflns_limit_h_max 19
_diffrn_reflns_limit_h_min -19
_diffrn_reflns_limit_k_max 38
_diffrn_reflns_limit_k_min -38
_diffrn_reflns_limit_l_max 22
_diffrn_reflns_limit_l_min -22
_diffrn_reflns_number 148529
_diffrn_reflns_theta_full 27.52
_diffrn_reflns_theta_max 27.52
_diffrn_reflns_theta_min 1.56
_exptl_absorpt_coefficient_mu 0.675
_exptl_absorpt_correction_T_max 0.7456
_exptl_absorpt_correction_T_min 0.6774
_exptl_absorpt_correction_type multi-scan
_exptl_absorpt_process_details '(SADABS; Sheldrick, 2007)'
_exptl_crystal_density_diffrn 1.135
_exptl_crystal_F_000 2712
_exptl_crystal_size_max 0.22
_exptl_crystal_size_mid 0.12
_exptl_crystal_size_min 0.08
_refine_diff_density_max 6.300
_refine_diff_density_min -1.082
_refine_diff_density_rms 0.099
_refine_ls_abs_structure_details 'Flack H D (1983), Acta Cryst. A39, 876-881'
_refine_ls_abs_structure_Flack -0.013(9)
_refine_ls_extinction_method none
_refine_ls_goodness_of_fit_ref 1.061
_refine_ls_hydrogen_treatment constr
_refine_ls_matrix_type full
_refine_ls_number_parameters 1616
_refine_ls_number_reflns 35322
_refine_ls_number_restraints 670
_refine_ls_restrained_S_all 1.071
_refine_ls_R_factor_all 0.0695
_refine_ls_R_factor_gt 0.0567
_refine_ls_shift/su_max 0.018
_refine_ls_shift/su_mean 0.001
_refine_ls_structure_factor_coef Fsqd
_refine_ls_weighting_details 'calc w=1/[\s^2^(Fo^2^)+(0.0940P)^2^+0.9243P] where P=(Fo^2^+2Fc^2^)/3'
_refine_ls_weighting_scheme calc
_refine_ls_wR_factor_gt 0.1462
_refine_ls_wR_factor_ref 0.1534
_reflns_number_gt 28973
_reflns_number_total 35322
_reflns_threshold_expression >2sigma(I)
_cod_data_source_file ja410688w_si_002_03.cif
_cod_data_source_block UP4044
_cod_original_sg_symbol_H-M 'P 21 '
_cod_database_code 4121345

loop_
_symmetry_equiv_pos_as_xyz
'x, y, z'
'-x, y+1/2, -z'

loop_
_atom_site_label
_atom_site_type_symbol
_atom_site_fract_x
_atom_site_fract_y
_atom_site_fract_z
_atom_site_U_iso_or_equiv
_atom_site_adp_type
_atom_site_occupancy
_atom_site_symmetry_multiplicity
_atom_site_calc_flag
_atom_site_refinement_flags
Ce1 Ce 0.911125(17) 0.677219(8) 0.937046(15) 0.02790(7) Uani 1 1 d .
Cl1 Cl 0.75140(11) 0.66677(7) 0.82205(10) 0.0604(5) Uani 1 1 d .
O1 O 1.0201(2) 0.73310(11) 0.94705(19) 0.0250(7) Uani 1 1 d .
O2 O 0.8349(2) 0.74138(14) 0.9532(2) 0.0354(9) Uani 1 1 d .
O3 O 0.9249(2) 0.68822(11) 1.0702(2) 0.0315(8) Uani 1 1 d .
O4 O 0.8587(3) 0.61052(15) 0.9790(3) 0.0440(11) Uani 1 1 d .
O5 O 1.0327(2) 0.62559(12) 0.97543(19) 0.0269(7) Uani 1 1 d .
O6 O 0.9725(2) 0.67239(14) 0.83095(18) 0.0320(8) Uani 1 1 d .
N1 N 0.8500(7) 0.7694(2) 1.1653(5) 0.093(2) Uani 1 1 d U
H1a H 0.8414 0.7990 1.1540 0.123 Uiso 1 1 calc R
N2 N 0.6990(6) 0.7233(3) 1.0552(5) 0.091(2) Uani 1 1 d U
H2a H 0.6941 0.6950 1.0722 0.122 Uiso 1 1 calc R
N3 N 1.0175(3) 0.52066(16) 1.0441(3) 0.0407(11) Uani 1 1 d .
H3a H 0.9786 0.5092 1.0704 0.054 Uiso 1 1 calc R
N4 N 0.9001(4) 0.5306(2) 0.8846(3) 0.0634(17) Uani 1 1 d .
H4a H 0.9334 0.5342 0.8492 0.084 Uiso 1 1 calc R
N5 N 1.1670(5) 0.7583(2) 0.8432(4) 0.0677(16) Uani 1 1 d U
H5a H 1.1932 0.7408 0.8132 0.090 Uiso 1 1 calc R
N6 N 0.9754(5) 0.7685(2) 0.7590(4) 0.0681(16) Uani 1 1 d U
H6a H 0.9505 0.7905 0.7823 0.091 Uiso 1 1 calc R
C1 C 1.0393(3) 0.76521(17) 1.0016(3) 0.0290(10) Uani 1 1 d .
C2 C 1.1225(3) 0.76129(19) 1.0652(3) 0.0347(11) Uani 1 1 d .
H2 H 1.1619 0.7373 1.0660 0.046 Uiso 1 1 calc R
C3 C 1.1438(4) 0.7922(2) 1.1240(3) 0.0408(13) Uani 1 1 d .
H3 H 1.1992 0.7899 1.1628 0.054 Uiso 1 1 calc R
C4 C 1.0831(4) 0.8277(2) 1.1269(3) 0.0450(15) Uani 1 1 d .
C5 C 1.1034(5) 0.8584(2) 1.1899(4) 0.0615(19) Uani 1 1 d .
H5 H 1.1597 0.8569 1.2278 0.082 Uiso 1 1 calc R
C6 C 1.0394(6) 0.8911(3) 1.1958(4) 0.067(2) Uani 1 1 d .
H6 H 1.0503 0.9102 1.2389 0.089 Uiso 1 1 calc R
C7 C 0.9584(5) 0.8942(2) 1.1346(4) 0.0518(16) Uani 1 1 d .
H7 H 0.9158 0.9161 1.1377 0.069 Uiso 1 1 calc R
C8 C 0.9390(4) 0.8672(2) 1.0717(3) 0.0418(13) Uani 1 1 d .
H8 H 0.8842 0.8707 1.0325 0.056 Uiso 1 1 calc R
C9 C 1.0033(4) 0.8330(2) 1.0652(3) 0.0347(12) Uani 1 1 d .
C10 C 0.9827(3) 0.80249(17) 0.9996(3) 0.0282(10) Uani 1 1 d .
C11 C 0.9048(3) 0.80973(17) 0.9296(3) 0.0269(10) Uani 1 1 d .
C12 C 0.9008(4) 0.84719(19) 0.8794(3) 0.0349(12) Uani 1 1 d .
C13 C 0.9729(4) 0.88000(18) 0.8930(3) 0.0397(12) Uani 1 1 d .
H13 H 1.0241 0.8767 0.9359 0.053 Uiso 1 1 calc R
C14 C 0.9676(5) 0.9158(2) 0.8443(4) 0.0515(16) Uani 1 1 d .
H14 H 1.0156 0.9363 0.8545 0.069 Uiso 1 1 calc R
C15 C 0.8926(6) 0.9225(2) 0.7799(4) 0.0592(19) Uani 1 1 d .
H15 H 0.8899 0.9478 0.7487 0.079 Uiso 1 1 calc R
C16 C 0.8205(5) 0.8912(2) 0.7618(4) 0.0576(19) Uani 1 1 d .
H16 H 0.7707 0.8953 0.7180 0.077 Uiso 1 1 calc R
C17 C 0.8246(4) 0.85300(19) 0.8111(3) 0.0419(13) Uani 1 1 d .
C18 C 0.7551(4) 0.8210(2) 0.7952(4) 0.0508(16) Uani 1 1 d .
H18 H 0.7042 0.8248 0.7522 0.068 Uiso 1 1 calc R
C19 C 0.7601(4) 0.7844(2) 0.8412(3) 0.0430(13) Uani 1 1 d .
H19 H 0.7140 0.7629 0.8276 0.057 Uiso 1 1 calc R
C20 C 0.8331(3) 0.77793(18) 0.9089(3) 0.0342(11) Uani 1 1 d .
C21 C 0.9618(4) 0.65924(17) 1.1285(3) 0.0325(10) Uani 1 1 d U
C22 C 1.0513(4) 0.66858(18) 1.1754(3) 0.0366(11) Uani 1 1 d U
H22 H 1.0817 0.6940 1.1655 0.049 Uiso 1 1 calc R
C23 C 1.0936(4) 0.6406(2) 1.2353(3) 0.0450(13) Uani 1 1 d U
H23 H 1.1514 0.6479 1.2675 0.060 Uiso 1 1 calc R
C24 C 1.0506(5) 0.6005(2) 1.2489(3) 0.0485(13) Uani 1 1 d U
C25 C 1.0984(6) 0.5697(3) 1.3081(4) 0.0635(17) Uani 1 1 d U
H25 H 1.1565 0.5769 1.3399 0.085 Uiso 1 1 calc R
C26 C 1.0599(7) 0.5310(3) 1.3175(5) 0.0751(19) Uani 1 1 d U
H26 H 1.0928 0.5107 1.3544 0.100 Uiso 1 1 calc R
C27 C 0.9681(6) 0.5195(3) 1.2719(5) 0.0683(17) Uani 1 1 d U
H27 H 0.9410 0.4925 1.2794 0.091 Uiso 1 1 calc R
C28 C 0.9214(6) 0.5504(2) 1.2160(4) 0.0596(16) Uani 1 1 d U
H28 H 0.8620 0.5440 1.1861 0.079 Uiso 1 1 calc R
C29 C 0.9625(5) 0.5912(2) 1.2040(4) 0.0479(13) Uani 1 1 d U
C30 C 0.9121(4) 0.62193(19) 1.1419(4) 0.0403(11) Uani 1 1 d U
C31 C 0.8189(4) 0.61519(19) 1.0997(4) 0.0443(12) Uani 1 1 d U
C32 C 0.7463(4) 0.6168(2) 1.1379(5) 0.0543(14) Uani 1 1 d U
C33 C 0.7611(6) 0.6271(2) 1.2157(5) 0.0647(16) Uani 1 1 d U
H33 H 0.8209 0.6310 1.2470 0.086 Uiso 1 1 calc R
C34 C 0.6857(6) 0.6321(3) 1.2495(6) 0.0787(19) Uani 1 1 d U
H34 H 0.6962 0.6411 1.3015 0.105 Uiso 1 1 calc R
C35 C 0.5973(6) 0.6235(3) 1.2043(7) 0.087(2) Uani 1 1 d U
H35 H 0.5491 0.6256 1.2275 0.116 Uiso 1 1 calc R
C36 C 0.5787(5) 0.6122(3) 1.1290(6) 0.0775(19) Uani 1 1 d U
H36 H 0.5182 0.6064 1.1010 0.103 Uiso 1 1 calc R
C37 C 0.6494(5) 0.6089(2) 1.0902(6) 0.0646(15) Uani 1 1 d U
C38 C 0.6339(5) 0.6008(3) 1.0106(6) 0.0687(17) Uani 1 1 d U
H38 H 0.5743 0.5944 0.9811 0.091 Uiso 1 1 calc R
C39 C 0.7006(4) 0.6018(2) 0.9741(5) 0.0590(16) Uani 1 1 d U
H39 H 0.6859 0.5979 0.9199 0.079 Uiso 1 1 calc R
C40 C 0.7935(4) 0.6087(2) 1.0172(4) 0.0469(13) Uani 1 1 d U
C41 C 1.1169(3) 0.63049(16) 0.9660(3) 0.0266(9) Uani 1 1 d .
C42 C 1.1892(3) 0.64326(17) 1.0315(3) 0.0287(10) Uani 1 1 d .
H42 H 1.1773 0.6471 1.0799 0.038 Uiso 1 1 calc R
C43 C 1.2760(4) 0.65012(19) 1.0253(3) 0.0370(12) Uani 1 1 d .
H43 H 1.3226 0.6577 1.0698 0.049 Uiso 1 1 calc R
C44 C 1.2963(4) 0.64598(19) 0.9525(3) 0.0345(12) Uani 1 1 d .
C45 C 1.3862(4) 0.6541(2) 0.9435(4) 0.0470(14) Uani 1 1 d .
H45 H 1.4332 0.6622 0.9873 0.062 Uiso 1 1 calc R
C46 C 1.4048(5) 0.6502(2) 0.8735(4) 0.0530(16) Uani 1 1 d .
H46 H 1.4640 0.6547 0.8690 0.071 Uiso 1 1 calc R
C47 C 1.3322(5) 0.6392(2) 0.8072(4) 0.0511(15) Uani 1 1 d .
H47 H 1.3436 0.6379 0.7582 0.068 Uiso 1 1 calc R
C48 C 1.2443(4) 0.63044(19) 0.8131(3) 0.0405(12) Uani 1 1 d .
H48 H 1.1983 0.6224 0.7685 0.054 Uiso 1 1 calc R
C49 C 1.2248(4) 0.63362(19) 0.8853(3) 0.0307(11) Uani 1 1 d .
C50 C 1.1358(3) 0.62384(15) 0.8940(3) 0.0267(10) Uani 1 1 d .
C51 C 1.0612(3) 0.60765(18) 0.8264(3) 0.0286(10) Uani 1 1 d .
C52 C 1.0670(3) 0.56426(17) 0.7918(3) 0.0292(10) Uani 1 1 d .
C53 C 1.1426(4) 0.53508(17) 0.8220(3) 0.0334(11) Uani 1 1 d .
H53 H 1.1902 0.5442 0.8646 0.044 Uiso 1 1 calc R
C54 C 1.1467(4) 0.49316(19) 0.7889(3) 0.0424(13) Uani 1 1 d .
H54 H 1.1964 0.4743 0.8096 0.056 Uiso 1 1 calc R
C55 C 1.0750(4) 0.47935(19) 0.7239(4) 0.0452(14) Uani 1 1 d .
H55 H 1.0780 0.4517 0.7006 0.060 Uiso 1 1 calc R
C56 C 1.0024(4) 0.5063(2) 0.6955(4) 0.0476(15) Uani 1 1 d .
H56 H 0.9545 0.4961 0.6542 0.063 Uiso 1 1 calc R
C57 C 0.9957(4) 0.5497(2) 0.7259(3) 0.0406(12) Uani 1 1 d .
C58 C 0.9187(4) 0.5773(2) 0.6990(3) 0.0466(15) Uani 1 1 d .
H58 H 0.8713 0.5678 0.6565 0.062 Uiso 1 1 calc R
C59 C 0.9106(4) 0.6172(2) 0.7324(3) 0.0451(14) Uani 1 1 d .
H59 H 0.8580 0.6344 0.7130 0.060 Uiso 1 1 calc R
C60 C 0.9817(4) 0.63335(18) 0.7971(3) 0.0323(11) Uani 1 1 d .
C61 C 0.7737(10) 0.7533(4) 1.1906(7) 0.122(3) Uani 1 1 d U
H61a H 0.7638 0.7721 1.2323 0.162 Uiso 1 1 calc R
H61b H 0.7850 0.7229 1.2102 0.162 Uiso 1 1 calc R
C62 C 0.6866(9) 0.7548(5) 1.1167(7) 0.123(3) Uani 1 1 d U
H62a H 0.6321 0.7465 1.1324 0.164 Uiso 1 1 calc R
H62b H 0.6781 0.7849 1.0957 0.164 Uiso 1 1 calc R
C63 C 0.9368(12) 0.7639(5) 1.2259(7) 0.136(4) Uani 1 1 d U
H63a H 0.9304 0.7750 1.2750 0.204 Uiso 1 1 calc R
H63b H 0.9842 0.7803 1.2113 0.204 Uiso 1 1 calc R
H63c H 0.9530 0.7328 1.2310 0.204 Uiso 1 1 calc R
C64 C 0.6291(6) 0.7292(4) 0.9811(7) 0.101(3) Uani 1 1 d U
H64a H 0.5775 0.7449 0.9902 0.151 Uiso 1 1 calc R
H64b H 0.6094 0.7005 0.9585 0.151 Uiso 1 1 calc R
H64c H 0.6541 0.7462 0.9457 0.151 Uiso 1 1 calc R
C65 C 1.0194(6) 0.4905(3) 0.9797(5) 0.081(3) Uani 1 1 d .
H65a H 1.0624 0.5016 0.9522 0.107 Uiso 1 1 calc R
H65b H 1.0399 0.4611 1.0005 0.107 Uiso 1 1 calc R
C66 C 0.9278(6) 0.4872(3) 0.9253(5) 0.078(2) Uani 1 1 d .
H66a H 0.8840 0.4789 0.9539 0.103 Uiso 1 1 calc R
H66b H 0.9275 0.4641 0.8867 0.103 Uiso 1 1 calc R
C67 C 1.1080(5) 0.5275(3) 1.1004(4) 0.0520(17) Uani 1 1 d .
H67a H 1.1367 0.4990 1.1156 0.078 Uiso 1 1 calc R
H67b H 1.1005 0.5427 1.1460 0.078 Uiso 1 1 calc R
H67c H 1.1459 0.5451 1.0763 0.078 Uiso 1 1 calc R
C68 C 0.8020(6) 0.5312(3) 0.8406(5) 0.073(2) Uani 1 1 d .
H68a H 0.7919 0.5107 0.7972 0.109 Uiso 1 1 calc R
H68b H 0.7850 0.5608 0.8213 0.109 Uiso 1 1 calc R
H68c H 0.7655 0.5223 0.8748 0.109 Uiso 1 1 calc R
C69 C 1.1351(8) 0.7995(3) 0.7983(6) 0.097(2) Uani 1 1 d U
H69a H 1.1826 0.8107 0.7758 0.129 Uiso 1 1 calc R
H69b H 1.1225 0.8223 0.8330 0.129 Uiso 1 1 calc R
C70 C 1.0470(8) 0.7895(3) 0.7322(6) 0.100(3) Uani 1 1 d U
H70a H 1.0237 0.8174 0.7061 0.133 Uiso 1 1 calc R
H70b H 1.0627 0.7703 0.6937 0.133 Uiso 1 1 calc R
C71 C 1.2335(8) 0.7682(3) 0.9103(7) 0.092(3) Uani 1 1 d U
H71a H 1.2769 0.7886 0.8983 0.137 Uiso 1 1 calc R
H71b H 1.2647 0.7412 0.9321 0.137 Uiso 1 1 calc R
H71c H 1.2059 0.7817 0.9476 0.137 Uiso 1 1 calc R
C72 C 0.8987(7) 0.7505(3) 0.6945(5) 0.079(2) Uani 1 1 d U
H72a H 0.8834 0.7716 0.6520 0.119 Uiso 1 1 calc R
H72b H 0.8460 0.7456 0.7138 0.119 Uiso 1 1 calc R
H72c H 0.9173 0.7228 0.6762 0.119 Uiso 1 1 calc R
Li1 Li 0.8426(9) 0.7359(4) 1.0642(7) 0.056(3) Uani 1 1 d .
Li2 Li 0.9547(8) 0.5730(5) 0.9782(8) 0.059(3) Uani 1 1 d .
Li3 Li 1.0468(9) 0.7273(4) 0.8488(6) 0.052(2) Uani 1 1 d U
Ce1' Ce 0.581876(18) 0.433020(8) 0.552752(16) 0.03026(8) Uani 1 1 d .
Cl1' Cl 0.73968(10) 0.44970(6) 0.66525(9) 0.0500(4) Uani 1 1 d .
O1' O 0.5772(2) 0.43489(14) 0.4214(2) 0.0352(8) Uani 1 1 d .
O2' O 0.6610(3) 0.37042(13) 0.5349(2) 0.0343(9) Uani 1 1 d .
O3' O 0.4877(3) 0.36978(13) 0.5307(2) 0.0381(9) Uani 1 1 d .
O4' O 0.5258(2) 0.43290(17) 0.6587(2) 0.0402(8) Uani 1 1 d .
O5' O 0.4398(3) 0.47021(12) 0.5199(2) 0.0359(8) Uani 1 1 d .
O6' O 0.6129(2) 0.50368(13) 0.51782(19) 0.0306(8) Uani 1 1 d .
N1' N 0.5159(4) 0.26939(19) 0.4453(3) 0.0440(13) Uani 1 1 d .
H1a' H 0.5584 0.2626 0.4192 0.059 Uiso 1 1 calc R
N2' N 0.6173(5) 0.27616(19) 0.6066(3) 0.0535(15) Uani 1 1 d .
H2a' H 0.5755 0.2748 0.6351 0.071 Uiso 1 1 calc R
N3' N 0.4460(5) 0.5210(2) 0.7114(4) 0.0628(17) Uani 1 1 d .
H3a' H 0.4518 0.5471 0.6869 0.084 Uiso 1 1 calc R
N4' N 0.2801(4) 0.4814(2) 0.6172(4) 0.0571(16) Uani 1 1 d .
H4a' H 0.2654 0.4599 0.6480 0.076 Uiso 1 1 calc R
N5' N 0.7626(4) 0.49878(17) 0.4225(3) 0.0428(11) Uani 1 1 d .
H5a' H 0.7819 0.4711 0.4124 0.057 Uiso 1 1 calc R
N6' N 0.6015(4) 0.52127(17) 0.2993(3) 0.0442(12) Uani 1 1 d .
H6a' H 0.5927 0.5512 0.3037 0.059 Uiso 1 1 calc R
C1' C 0.5677(4) 0.4015(2) 0.3683(3) 0.0395(11) Uani 1 1 d U
C2' C 0.4822(5) 0.3995(2) 0.3085(4) 0.0543(15) Uani 1 1 d U
H2' H 0.4347 0.4193 0.3083 0.072 Uiso 1 1 calc R
C3' C 0.4726(6) 0.3684(3) 0.2534(4) 0.0675(17) Uani 1 1 d U
H3' H 0.4201 0.3691 0.2112 0.090 Uiso 1 1 calc R
C4' C 0.5396(7) 0.3334(3) 0.2552(4) 0.0679(17) Uani 1 1 d U
C5' C 0.5224(8) 0.2982(3) 0.1995(5) 0.092(2) Uani 1 1 d U
H5' H 0.4686 0.2974 0.1586 0.123 Uiso 1 1 calc R
C6' C 0.5869(8) 0.2656(3) 0.2077(6) 0.096(2) Uani 1 1 d U
H6' H 0.5768 0.2427 0.1707 0.127 Uiso 1 1 calc R
C7' C 0.6670(8) 0.2649(3) 0.2685(6) 0.088(2) Uani 1 1 d U
H7' H 0.7076 0.2410 0.2734 0.117 Uiso 1 1 calc R
C8' C 0.6865(6) 0.2996(2) 0.3216(5) 0.0691(17) Uani 1 1 d U
H8' H 0.7413 0.3002 0.3614 0.092 Uiso 1 1 calc R
C9' C 0.6209(5) 0.3346(2) 0.3145(4) 0.0509(14) Uani 1 1 d U
C10' C 0.6378(4) 0.37102(18) 0.3704(3) 0.0385(11) Uani 1 1 d U
C11' C 0.7292(4) 0.37748(18) 0.4298(3) 0.0367(11) Uani 1 1 d U
C12' C 0.8091(4) 0.38714(18) 0.4034(4) 0.0446(12) Uani 1 1 d U
C13' C 0.8061(5) 0.3924(2) 0.3230(4) 0.0550(14) Uani 1 1 d U
H13' H 0.7506 0.3884 0.2849 0.073 Uiso 1 1 calc R
C14' C 0.8832(6) 0.4033(2) 0.3003(5) 0.0687(17) Uani 1 1 d U
H14' H 0.8786 0.4070 0.2472 0.091 Uiso 1 1 calc R
C15' C 0.9663(6) 0.4090(3) 0.3537(6) 0.0750(19) Uani 1 1 d U
H15' H 1.0181 0.4153 0.3369 0.100 Uiso 1 1 calc R
C16' C 0.9729(5) 0.4054(3) 0.4299(6) 0.0738(18) Uani 1 1 d U
H16' H 1.0292 0.4105 0.4665 0.098 Uiso 1 1 calc R
C17' C 0.8940(5) 0.3938(2) 0.4564(5) 0.0571(14) Uani 1 1 d U
C18' C 0.9015(5) 0.3894(2) 0.5403(4) 0.0572(15) Uani 1 1 d U
H18' H 0.9586 0.3919 0.5769 0.076 Uiso 1 1 calc R
C19' C 0.8260(4) 0.3818(2) 0.5642(4) 0.0514(14) Uani 1 1 d U
H19' H 0.8313 0.3803 0.6177 0.068 Uiso 1 1 calc R
C20' C 0.7357(4) 0.37594(18) 0.5087(4) 0.0392(11) Uani 1 1 d U
C21' C 0.4053(4) 0.36461(18) 0.5475(4) 0.0406(12) Uani 1 1 d U
C22' C 0.3248(5) 0.3603(2) 0.4848(5) 0.0609(16) Uani 1 1 d U
H22' H 0.3293 0.3619 0.4335 0.081 Uiso 1 1 calc R
C23' C 0.2425(5) 0.3541(2) 0.4973(6) 0.0764(18) Uani 1 1 d U
H23' H 0.1915 0.3493 0.4548 0.102 Uiso 1 1 calc R
C24' C 0.2317(5) 0.3549(2) 0.5761(7) 0.0763(18) Uani 1 1 d U
C25' C 0.1457(6) 0.3525(3) 0.5996(8) 0.099(2) Uani 1 1 d U
H25' H 0.0917 0.3471 0.5604 0.131 Uiso 1 1 calc R
C26' C 0.1396(7) 0.3573(3) 0.6714(8) 0.106(3) Uani 1 1 d U
H26' H 0.0825 0.3551 0.6816 0.141 Uiso 1 1 calc R
C27' C 0.2138(6) 0.3654(3) 0.7298(7) 0.099(2) Uani 1 1 d U
H27' H 0.2080 0.3712 0.7799 0.132 Uiso 1 1 calc R
C28' C 0.3014(6) 0.3651(3) 0.7165(6) 0.086(2) Uani 1 1 d U
H28' H 0.3535 0.3679 0.7589 0.114 Uiso 1 1 calc R
C29' C 0.3114(5) 0.3607(2) 0.6403(6) 0.0658(16) Uani 1 1 d U
C30' C 0.3999(4) 0.36176(19) 0.6257(4) 0.0446(12) Uani 1 1 d U
C31' C 0.4828(4) 0.3613(2) 0.6898(4) 0.0431(12) Uani 1 1 d U
C32' C 0.5053(5) 0.3206(3) 0.7387(4) 0.0580(15) Uani 1 1 d U
C33' C 0.4525(6) 0.2804(3) 0.7186(5) 0.0718(18) Uani 1 1 d U
H33' H 0.4014 0.2808 0.6752 0.096 Uiso 1 1 calc R
C34' C 0.4740(6) 0.2412(3) 0.7606(6) 0.090(2) Uani 1 1 d U
H34' H 0.4407 0.2150 0.7449 0.120 Uiso 1 1 calc R
C35' C 0.5481(7) 0.2427(4) 0.8279(6) 0.095(2) Uani 1 1 d U
H35' H 0.5611 0.2172 0.8592 0.127 Uiso 1 1 calc R
C36' C 0.6026(7) 0.2793(4) 0.8502(5) 0.089(2) Uani 1 1 d U
H36' H 0.6525 0.2785 0.8946 0.118 Uiso 1 1 calc R
C37' C 0.5807(6) 0.3195(3) 0.8033(5) 0.0728(17) Uani 1 1 d U
C38' C 0.6371(6) 0.3576(3) 0.8210(4) 0.0705(18) Uani 1 1 d U
H38' H 0.6873 0.3568 0.8652 0.094 Uiso 1 1 calc R
C39' C 0.6211(5) 0.3972(3) 0.7747(4) 0.0621(16) Uani 1 1 d U
H39' H 0.6594 0.4220 0.7879 0.083 Uiso 1 1 calc R
C40' C 0.5412(4) 0.3972(2) 0.7050(3) 0.0455(13) Uani 1 1 d U
C41' C 0.4079(3) 0.49664(19) 0.4583(3) 0.0344(11) Uani 1 1 d .
C42' C 0.3418(4) 0.4789(2) 0.3896(4) 0.0471(14) Uani 1 1 d .
H42' H 0.3213 0.4497 0.3914 0.063 Uiso 1 1 calc R
C43' C 0.3097(4) 0.5018(2) 0.3257(4) 0.0506(16) Uani 1 1 d .
H43' H 0.2654 0.4892 0.2840 0.067 Uiso 1 1 calc R
C44' C 0.3424(4) 0.5467(2) 0.3187(3) 0.0451(14) Uani 1 1 d .
C45' C 0.3144(4) 0.5714(3) 0.2481(4) 0.0565(18) Uani 1 1 d .
H45' H 0.2727 0.5588 0.2048 0.075 Uiso 1 1 calc R
C46' C 0.3471(5) 0.6134(3) 0.2422(4) 0.067(2) Uani 1 1 d .
H46' H 0.3278 0.6292 0.1953 0.090 Uiso 1 1 calc R
C47' C 0.4109(4) 0.6327(2) 0.3080(4) 0.0487(15) Uani 1 1 d .
H47' H 0.4325 0.6616 0.3049 0.065 Uiso 1 1 calc R
C48' C 0.4405(4) 0.60883(19) 0.3762(3) 0.0381(12) Uani 1 1 d .
H48' H 0.4836 0.6215 0.4187 0.051 Uiso 1 1 calc R
C49' C 0.4070(4) 0.56521(19) 0.3833(3) 0.0325(11) Uani 1 1 d .
C50' C 0.4382(3) 0.53990(17) 0.4549(3) 0.0280(10) Uani 1 1 d .
C51' C 0.5034(3) 0.55919(16) 0.5254(3) 0.0262(9) Uani 1 1 d .
C52' C 0.4789(3) 0.59639(17) 0.5666(3) 0.0282(10) Uani 1 1 d .
C53' C 0.3911(4) 0.61650(18) 0.5458(3) 0.0353(11) Uani 1 1 d .
H53' H 0.3466 0.6061 0.5021 0.047 Uiso 1 1 calc R
C54' C 0.3707(4) 0.6506(2) 0.5881(4) 0.0478(15) Uani 1 1 d .
H54' H 0.3113 0.6621 0.5743 0.064 Uiso 1 1 calc R
C55' C 0.4368(4) 0.66937(19) 0.6525(3) 0.0444(14) Uani 1 1 d .
H55' H 0.4216 0.6936 0.6796 0.059 Uiso 1 1 calc R
C56' C 0.5238(4) 0.6515(2) 0.6749(3) 0.0413(13) Uani 1 1 d .
H56' H 0.5678 0.6638 0.7171 0.055 Uiso 1 1 calc R
C57' C 0.5471(4) 0.61382(17) 0.6332(3) 0.0339(11) Uani 1 1 d .
C58' C 0.6342(4) 0.5942(2) 0.6568(3) 0.0398(13) Uani 1 1 d .
H58' H 0.6787 0.6063 0.6988 0.053 Uiso 1 1 calc R
C59' C 0.6543(3) 0.55833(18) 0.6200(3) 0.0333(11) Uani 1 1 d .
H59' H 0.7122 0.5454 0.6380 0.044 Uiso 1 1 calc R
C60' C 0.5896(3) 0.53912(17) 0.5535(3) 0.0286(10) Uani 1 1 d .
C61' C 0.6089(6) 0.2344(2) 0.5631(4) 0.0600(18) Uani 1 1 d .
H61a' H 0.6143 0.2094 0.5990 0.080 Uiso 1 1 calc R
H61b' H 0.6581 0.2322 0.5378 0.080 Uiso 1 1 calc R
C62' C 0.5182(5) 0.2325(2) 0.5027(4) 0.0555(17) Uani 1 1 d .
H62a' H 0.4687 0.2361 0.5274 0.074 Uiso 1 1 calc R
H62b' H 0.5108 0.2038 0.4761 0.074 Uiso 1 1 calc R
C63' C 0.7078(7) 0.2832(3) 0.6638(5) 0.078(3) Uani 1 1 d .
H63a' H 0.7166 0.2613 0.7049 0.117 Uiso 1 1 calc R
H63b' H 0.7102 0.3126 0.6860 0.117 Uiso 1 1 calc R
H63c' H 0.7555 0.2802 0.6377 0.117 Uiso 1 1 calc R
C64' C 0.4279(6) 0.2723(3) 0.3868(5) 0.067(2) Uani 1 1 d .
H64a' H 0.4142 0.2442 0.3599 0.101 Uiso 1 1 calc R
H64b' H 0.4304 0.2954 0.3497 0.101 Uiso 1 1 calc R
H64c' H 0.3809 0.2793 0.4121 0.101 Uiso 1 1 calc R
C65' C 0.3593(7) 0.5245(3) 0.7313(5) 0.084(3) Uani 1 1 d .
H65a' H 0.3580 0.5522 0.7597 0.111 Uiso 1 1 calc R
H65b' H 0.3533 0.4998 0.7651 0.111 Uiso 1 1 calc R
C66' C 0.2804(6) 0.5238(3) 0.6581(5) 0.073(2) Uani 1 1 d .
H66a' H 0.2229 0.5274 0.6719 0.097 Uiso 1 1 calc R
H66b' H 0.2864 0.5484 0.6241 0.097 Uiso 1 1 calc R
C67' C 0.5299(8) 0.5175(4) 0.7775(5) 0.098(3) Uani 1 1 d .
H67a' H 0.5448 0.5464 0.8013 0.147 Uiso 1 1 calc R
H67b' H 0.5800 0.5071 0.7583 0.147 Uiso 1 1 calc R
H67c' H 0.5197 0.4968 0.8157 0.147 Uiso 1 1 calc R
C68' C 0.2112(6) 0.4790(4) 0.5411(6) 0.093(3) Uani 1 1 d .
H68a' H 0.1542 0.4913 0.5457 0.139 Uiso 1 1 calc R
H68b' H 0.2021 0.4483 0.5247 0.139 Uiso 1 1 calc R
H68c' H 0.2320 0.4957 0.5029 0.139 Uiso 1 1 calc R
C69' C 0.7686(5) 0.5278(3) 0.3577(4) 0.0576(17) Uani 1 1 d .
H69a' H 0.8274 0.5236 0.3465 0.077 Uiso 1 1 calc R
H69b' H 0.7635 0.5588 0.3718 0.077 Uiso 1 1 calc R
C70' C 0.6917(5) 0.5161(2) 0.2863(4) 0.0515(16) Uani 1 1 d .
H70a' H 0.6958 0.5351 0.2430 0.069 Uiso 1 1 calc R
H70b' H 0.6991 0.4853 0.2716 0.069 Uiso 1 1 calc R
C71' C 0.8224(5) 0.5129(3) 0.4982(4) 0.0564(18) Uani 1 1 d .
H71a' H 0.8842 0.5158 0.4943 0.085 Uiso 1 1 calc R
H71b' H 0.8206 0.4910 0.5374 0.085 Uiso 1 1 calc R
H71c' H 0.8017 0.5412 0.5126 0.085 Uiso 1 1 calc R
C72' C 0.5286(5) 0.5059(3) 0.2337(4) 0.0625(19) Uani 1 1 d .
H72a' H 0.5346 0.5196 0.1863 0.094 Uiso 1 1 calc R
H72b' H 0.4703 0.5138 0.2417 0.094 Uiso 1 1 calc R
H72c' H 0.5322 0.4740 0.2294 0.094 Uiso 1 1 calc R
Li1' Li 0.5710(7) 0.3246(3) 0.5228(6) 0.041(2) Uani 1 1 d .
Li2' Li 0.4183(7) 0.4718(4) 0.6212(6) 0.050(3) Uani 1 1 d .
Li3' Li 0.6222(6) 0.4937(3) 0.4135(5) 0.0346(19) Uani 1 1 d .

loop_
_atom_site_aniso_label
_atom_site_aniso_U_11
_atom_site_aniso_U_22
_atom_site_aniso_U_33
_atom_site_aniso_U_23
_atom_site_aniso_U_13
_atom_site_aniso_U_12
Ce1 0.02857(13) 0.02508(16) 0.02692(13) -0.00184(12) 0.00221(10) 0.00038(12)
Cl1 0.0466(8) 0.0661(13) 0.0520(9) -0.0175(8) -0.0143(7) 0.0052(8)
O1 0.0285(16) 0.0235(18) 0.0231(16) -0.0050(13) 0.0072(13) 0.0024(13)
O2 0.0216(17) 0.033(2) 0.048(2) 0.0065(18) 0.0039(16) 0.0032(16)
O3 0.0391(18) 0.023(2) 0.0345(17) 0.0028(14) 0.0138(15) 0.0007(14)
O4 0.032(2) 0.043(2) 0.056(3) -0.021(2) 0.0097(18) -0.0089(17)
O5 0.0303(17) 0.0265(19) 0.0253(17) -0.0025(14) 0.0101(14) 0.0014(14)
O6 0.0437(19) 0.0239(19) 0.0242(15) -0.0011(15) 0.0022(13) 0.0079(17)
N1 0.157(6) 0.048(4) 0.110(5) -0.028(4) 0.099(5) -0.017(4)
N2 0.102(5) 0.078(5) 0.119(5) 0.029(4) 0.071(4) 0.028(4)
N3 0.046(3) 0.037(3) 0.037(3) 0.004(2) 0.008(2) 0.001(2)
N4 0.061(4) 0.083(5) 0.041(3) -0.012(3) 0.006(3) -0.032(3)
N5 0.079(4) 0.050(3) 0.098(4) 0.033(3) 0.065(3) 0.022(3)
N6 0.098(4) 0.050(3) 0.056(3) 0.009(3) 0.021(3) -0.001(3)
C1 0.031(2) 0.025(2) 0.029(2) -0.002(2) 0.007(2) -0.0010(19)
C2 0.025(2) 0.037(3) 0.038(3) -0.008(2) 0.002(2) 0.005(2)
C3 0.043(3) 0.042(3) 0.029(3) -0.005(2) -0.005(2) 0.004(2)
C4 0.045(3) 0.051(4) 0.034(3) -0.011(3) 0.003(2) 0.008(3)
C5 0.066(4) 0.054(4) 0.050(4) -0.018(3) -0.008(3) 0.011(3)
C6 0.093(5) 0.059(4) 0.042(4) -0.018(3) 0.004(3) 0.027(4)
C7 0.073(4) 0.031(3) 0.052(4) -0.011(3) 0.019(3) 0.012(3)
C8 0.049(3) 0.040(3) 0.035(3) -0.002(2) 0.009(2) 0.009(3)
C9 0.038(3) 0.031(3) 0.032(3) -0.002(2) 0.003(2) 0.003(2)
C10 0.027(2) 0.033(3) 0.024(2) 0.002(2) 0.0061(18) 0.000(2)
C11 0.029(2) 0.021(2) 0.027(2) -0.0032(19) 0.0025(19) 0.0060(18)
C12 0.044(3) 0.030(3) 0.034(3) 0.005(2) 0.016(2) 0.009(2)
C13 0.055(3) 0.028(3) 0.039(3) 0.001(2) 0.018(2) 0.010(2)
C14 0.071(4) 0.034(3) 0.063(4) -0.006(3) 0.041(3) 0.007(3)
C15 0.099(5) 0.040(4) 0.047(3) 0.024(3) 0.033(4) 0.029(4)
C16 0.085(5) 0.048(4) 0.040(3) 0.015(3) 0.018(3) 0.034(4)
C17 0.056(3) 0.030(3) 0.034(3) 0.007(2) 0.003(3) 0.015(3)
C18 0.050(3) 0.048(4) 0.041(3) 0.001(3) -0.011(3) 0.020(3)
C19 0.031(3) 0.040(3) 0.050(3) -0.002(3) -0.003(2) -0.001(2)
C20 0.026(2) 0.032(3) 0.042(3) -0.001(2) 0.005(2) 0.006(2)
C21 0.043(2) 0.032(2) 0.028(2) 0.0032(19) 0.0195(19) 0.008(2)
C22 0.049(3) 0.031(3) 0.032(2) -0.001(2) 0.015(2) 0.001(2)
C23 0.058(3) 0.049(3) 0.029(3) 0.000(2) 0.013(2) 0.011(3)
C24 0.074(3) 0.044(3) 0.035(3) 0.002(2) 0.026(2) 0.025(2)
C25 0.099(4) 0.057(4) 0.038(3) 0.013(3) 0.024(3) 0.031(3)
C26 0.120(5) 0.055(4) 0.057(4) 0.019(3) 0.037(3) 0.039(4)
C27 0.104(4) 0.048(3) 0.070(4) 0.022(3) 0.055(3) 0.025(3)
C28 0.081(4) 0.040(3) 0.076(4) 0.021(3) 0.052(3) 0.023(3)
C29 0.065(3) 0.041(3) 0.050(3) 0.008(2) 0.036(2) 0.021(2)
C30 0.052(3) 0.027(2) 0.050(3) 0.008(2) 0.027(2) 0.011(2)
C31 0.040(2) 0.028(3) 0.074(3) 0.008(2) 0.033(2) 0.004(2)
C32 0.052(3) 0.033(3) 0.094(4) 0.024(3) 0.048(3) 0.015(2)
C33 0.081(4) 0.042(3) 0.093(4) 0.027(3) 0.060(3) 0.020(3)
C34 0.099(4) 0.052(4) 0.115(5) 0.038(4) 0.080(4) 0.031(3)
C35 0.084(4) 0.064(4) 0.141(5) 0.055(4) 0.078(4) 0.037(4)
C36 0.054(3) 0.062(4) 0.133(5) 0.048(4) 0.055(4) 0.026(3)
C37 0.047(3) 0.043(3) 0.117(4) 0.031(3) 0.044(3) 0.013(3)
C38 0.039(3) 0.056(4) 0.113(4) 0.023(4) 0.023(3) 0.003(3)
C39 0.039(3) 0.047(3) 0.092(4) 0.001(3) 0.019(3) -0.004(3)
C40 0.038(3) 0.031(3) 0.079(3) -0.002(3) 0.027(3) -0.001(2)
C41 0.028(2) 0.022(2) 0.030(2) 0.0048(19) 0.0090(19) -0.0014(18)
C42 0.035(2) 0.029(3) 0.022(2) 0.0008(19) 0.0071(19) 0.002(2)
C43 0.040(3) 0.035(3) 0.032(3) 0.000(2) 0.002(2) -0.004(2)
C44 0.035(3) 0.031(3) 0.039(3) -0.001(2) 0.013(2) -0.006(2)
C45 0.041(3) 0.040(3) 0.060(4) 0.002(3) 0.014(3) -0.012(3)
C46 0.053(4) 0.045(4) 0.077(4) -0.002(3) 0.045(3) -0.013(3)
C47 0.065(4) 0.049(4) 0.050(4) -0.001(3) 0.035(3) -0.017(3)
C48 0.056(3) 0.034(3) 0.035(3) -0.004(2) 0.017(2) -0.006(2)
C49 0.035(3) 0.027(3) 0.032(3) 0.000(2) 0.012(2) -0.005(2)
C50 0.035(2) 0.016(2) 0.026(2) 0.0012(18) 0.0036(19) -0.0011(18)
C51 0.033(2) 0.032(3) 0.023(2) -0.002(2) 0.0111(19) -0.002(2)
C52 0.034(2) 0.026(3) 0.031(2) -0.003(2) 0.014(2) -0.002(2)
C53 0.040(3) 0.027(3) 0.035(3) -0.003(2) 0.014(2) -0.005(2)
C54 0.054(3) 0.029(3) 0.051(3) -0.002(2) 0.027(3) 0.001(2)
C55 0.066(4) 0.025(3) 0.050(3) -0.013(2) 0.026(3) -0.013(3)
C56 0.054(3) 0.044(3) 0.044(3) -0.021(3) 0.011(3) -0.019(3)
C57 0.046(3) 0.039(3) 0.034(3) -0.010(2) 0.007(2) -0.008(2)
C58 0.044(3) 0.051(4) 0.035(3) -0.013(3) -0.006(2) 0.003(3)
C59 0.042(3) 0.057(4) 0.029(3) -0.009(3) -0.003(2) 0.006(3)
C60 0.042(3) 0.028(3) 0.026(2) -0.004(2) 0.009(2) 0.001(2)
C61 0.177(7) 0.110(6) 0.117(5) -0.008(5) 0.107(5) 0.005(6)
C62 0.136(6) 0.144(7) 0.130(6) -0.001(5) 0.104(5) 0.019(6)
C63 0.209(9) 0.110(9) 0.102(8) -0.036(7) 0.066(7) 0.026(9)
C64 0.051(5) 0.089(7) 0.156(8) 0.003(6) 0.017(5) 0.001(5)
C65 0.075(5) 0.100(7) 0.061(5) -0.021(5) 0.010(4) 0.013(5)
C66 0.086(6) 0.069(6) 0.067(5) -0.029(4) 0.003(4) 0.005(4)
C67 0.048(4) 0.056(4) 0.048(4) -0.002(3) 0.005(3) 0.005(3)
C68 0.074(5) 0.068(5) 0.065(5) -0.007(4) 0.000(4) -0.013(4)
C69 0.118(5) 0.072(5) 0.109(5) 0.031(4) 0.044(4) -0.009(4)
C70 0.140(6) 0.074(5) 0.082(5) 0.042(4) 0.023(4) -0.037(4)
C71 0.110(7) 0.058(5) 0.124(7) -0.005(5) 0.063(5) -0.008(5)
C72 0.100(6) 0.075(6) 0.059(4) 0.006(4) 0.017(4) 0.026(4)
Li1 0.071(7) 0.036(6) 0.071(7) 0.012(5) 0.038(6) 0.020(5)
Li2 0.048(6) 0.063(8) 0.066(8) 0.011(6) 0.015(6) 0.019(6)
Li3 0.084(6) 0.045(6) 0.042(5) 0.013(4) 0.044(4) -0.002(5)
Ce1' 0.03110(14) 0.02806(17) 0.03205(14) -0.00034(13) 0.00932(11) 0.00192(13)
Cl1' 0.0382(7) 0.0540(10) 0.0472(8) 0.0011(7) -0.0066(6) 0.0004(6)
O1' 0.0388(18) 0.0248(19) 0.0442(19) -0.0024(18) 0.0151(15) -0.0025(17)
O2' 0.043(2) 0.028(2) 0.0338(19) -0.0001(16) 0.0131(17) 0.0023(17)
O3' 0.045(2) 0.028(2) 0.044(2) -0.0018(17) 0.0162(18) 0.0064(17)
O4' 0.0403(19) 0.041(2) 0.0413(19) -0.005(2) 0.0138(15) 0.001(2)
O5' 0.043(2) 0.0232(19) 0.042(2) 0.0084(16) 0.0114(16) -0.0044(16)
O6' 0.0313(18) 0.036(2) 0.0250(16) 0.0004(15) 0.0089(14) 0.0028(15)
N1' 0.046(3) 0.044(3) 0.043(3) -0.002(2) 0.013(2) -0.007(2)
N2' 0.080(4) 0.041(3) 0.041(3) -0.003(2) 0.020(3) -0.002(3)
N3' 0.080(4) 0.050(4) 0.073(4) -0.009(3) 0.046(4) -0.003(3)
N4' 0.055(3) 0.037(3) 0.090(4) 0.013(3) 0.038(3) 0.005(3)
N5' 0.048(3) 0.033(3) 0.051(3) -0.002(2) 0.020(2) -0.005(2)
N6' 0.064(3) 0.033(3) 0.040(3) 0.003(2) 0.020(2) 0.008(2)
C1' 0.041(3) 0.036(3) 0.042(3) -0.002(2) 0.012(2) -0.006(2)
C2' 0.056(3) 0.053(3) 0.047(3) -0.008(3) 0.003(3) -0.015(3)
C3' 0.083(4) 0.072(4) 0.046(3) -0.012(3) 0.016(3) -0.029(3)
C4' 0.106(4) 0.054(3) 0.054(3) -0.026(3) 0.039(3) -0.044(3)
C5' 0.151(6) 0.066(4) 0.075(4) -0.039(4) 0.056(4) -0.052(4)
C6' 0.153(6) 0.065(4) 0.102(5) -0.047(4) 0.092(4) -0.053(4)
C7' 0.139(5) 0.045(3) 0.118(5) -0.030(4) 0.101(4) -0.033(4)
C8' 0.112(4) 0.026(3) 0.102(4) -0.020(3) 0.084(4) -0.026(3)
C9' 0.080(3) 0.037(3) 0.055(3) -0.022(2) 0.053(3) -0.026(3)
C10' 0.056(3) 0.026(2) 0.041(3) -0.006(2) 0.029(2) -0.011(2)
C11' 0.042(2) 0.025(2) 0.048(3) 0.001(2) 0.021(2) 0.004(2)
C12' 0.047(3) 0.022(2) 0.072(3) 0.005(2) 0.028(2) 0.008(2)
C13' 0.070(3) 0.030(3) 0.081(4) 0.006(3) 0.047(3) 0.008(3)
C14' 0.087(4) 0.038(3) 0.106(4) 0.019(3) 0.066(3) 0.014(3)
C15' 0.069(3) 0.050(4) 0.129(5) 0.028(4) 0.066(4) 0.008(3)
C16' 0.048(3) 0.058(4) 0.130(5) 0.021(4) 0.047(3) 0.009(3)
C17' 0.045(3) 0.044(3) 0.092(4) 0.004(3) 0.034(3) 0.006(2)
C18' 0.040(3) 0.053(4) 0.075(4) 0.005(3) 0.009(3) -0.003(3)
C19' 0.048(3) 0.053(3) 0.054(3) 0.005(3) 0.014(2) 0.009(3)
C20' 0.044(3) 0.027(2) 0.052(3) -0.001(2) 0.021(2) 0.003(2)
C21' 0.035(2) 0.026(2) 0.060(3) 0.002(2) 0.012(2) 0.004(2)
C22' 0.049(3) 0.035(3) 0.089(4) -0.005(3) 0.002(3) 0.008(3)
C23' 0.038(3) 0.042(3) 0.135(5) -0.003(4) -0.001(3) 0.003(3)
C24' 0.038(3) 0.037(3) 0.156(5) 0.035(4) 0.029(3) 0.012(3)
C25' 0.052(3) 0.065(4) 0.190(6) 0.038(5) 0.050(4) 0.020(3)
C26' 0.070(4) 0.072(5) 0.201(7) 0.062(5) 0.081(5) 0.019(4)
C27' 0.086(4) 0.073(4) 0.171(6) 0.073(5) 0.088(4) 0.044(4)
C28' 0.078(4) 0.058(4) 0.148(5) 0.061(4) 0.076(4) 0.035(3)
C29' 0.049(3) 0.030(3) 0.134(4) 0.036(3) 0.050(3) 0.018(2)
C30' 0.036(2) 0.023(2) 0.079(3) 0.017(2) 0.024(2) 0.006(2)
C31' 0.043(2) 0.047(3) 0.048(3) 0.022(2) 0.026(2) 0.015(2)
C32' 0.057(3) 0.068(3) 0.065(3) 0.037(3) 0.043(3) 0.034(3)
C33' 0.074(4) 0.059(4) 0.104(4) 0.047(3) 0.061(3) 0.034(3)
C34' 0.080(4) 0.078(4) 0.138(5) 0.056(4) 0.074(4) 0.038(4)
C35' 0.092(5) 0.101(5) 0.114(5) 0.063(5) 0.063(4) 0.041(4)
C36' 0.085(5) 0.111(5) 0.085(4) 0.056(4) 0.049(4) 0.051(4)
C37' 0.071(4) 0.092(4) 0.068(4) 0.037(3) 0.039(3) 0.046(3)
C38' 0.068(4) 0.103(5) 0.045(3) 0.020(3) 0.023(3) 0.037(3)
C39' 0.063(4) 0.082(4) 0.042(3) -0.002(3) 0.017(3) 0.017(3)
C40' 0.045(3) 0.053(3) 0.044(3) 0.007(3) 0.023(2) 0.016(2)
C41' 0.028(2) 0.036(3) 0.040(3) -0.011(2) 0.012(2) -0.006(2)
C42' 0.032(3) 0.048(4) 0.057(4) -0.003(3) 0.003(3) -0.006(2)
C43' 0.035(3) 0.057(4) 0.047(3) -0.016(3) -0.010(3) -0.005(3)
C44' 0.027(2) 0.063(4) 0.040(3) 0.006(3) -0.001(2) 0.005(3)
C45' 0.043(3) 0.086(6) 0.033(3) 0.002(3) -0.002(3) 0.006(3)
C46' 0.059(4) 0.100(7) 0.042(4) 0.025(4) 0.012(3) 0.038(4)
C47' 0.055(4) 0.048(4) 0.049(3) 0.021(3) 0.023(3) 0.016(3)
C48' 0.049(3) 0.032(3) 0.038(3) 0.008(2) 0.020(2) 0.009(2)
C49' 0.032(3) 0.034(3) 0.031(3) -0.002(2) 0.007(2) 0.005(2)
C50' 0.026(2) 0.024(2) 0.035(3) -0.002(2) 0.0096(19) -0.0006(18)
C51' 0.025(2) 0.028(2) 0.026(2) -0.0009(19) 0.0084(18) -0.0027(19)
C52' 0.033(2) 0.026(2) 0.027(2) 0.0040(19) 0.0102(19) -0.0036(19)
C53' 0.039(3) 0.032(3) 0.038(3) 0.004(2) 0.015(2) 0.000(2)
C54' 0.047(3) 0.036(3) 0.070(4) 0.014(3) 0.032(3) 0.012(3)
C55' 0.069(4) 0.030(3) 0.046(3) -0.007(2) 0.036(3) 0.004(3)
C56' 0.062(4) 0.040(3) 0.026(3) -0.010(2) 0.019(2) -0.011(3)
C57' 0.048(3) 0.027(3) 0.031(3) -0.004(2) 0.018(2) -0.004(2)
C58' 0.041(3) 0.039(3) 0.035(3) -0.010(2) 0.002(2) -0.007(2)
C59' 0.027(2) 0.032(3) 0.036(3) 0.006(2) 0.001(2) -0.002(2)
C60' 0.031(3) 0.025(2) 0.029(3) 0.004(2) 0.006(2) 0.0042(19)
C61' 0.089(5) 0.041(4) 0.053(4) 0.007(3) 0.023(4) 0.004(3)
C62' 0.086(5) 0.037(3) 0.054(4) -0.010(3) 0.038(4) -0.013(3)
C63' 0.110(7) 0.054(5) 0.057(5) -0.009(4) -0.001(4) 0.012(5)
C64' 0.072(5) 0.054(5) 0.065(5) -0.017(4) 0.001(4) -0.006(4)
C65' 0.110(7) 0.082(6) 0.074(5) -0.011(5) 0.052(5) 0.025(5)
C66' 0.080(5) 0.071(5) 0.085(6) 0.017(4) 0.053(5) 0.030(4)
C67' 0.130(9) 0.115(9) 0.048(5) -0.021(5) 0.021(5) 0.007(7)
C68' 0.050(5) 0.119(9) 0.105(7) 0.013(6) 0.014(5) 0.021(5)
C69' 0.066(4) 0.057(4) 0.058(4) 0.003(3) 0.031(3) -0.009(3)
C70' 0.073(4) 0.053(4) 0.038(3) 0.001(3) 0.032(3) -0.007(3)
C71' 0.051(4) 0.071(5) 0.045(3) -0.001(3) 0.011(3) -0.016(4)
C72' 0.069(5) 0.075(5) 0.046(4) 0.011(4) 0.019(3) 0.001(4)
Li1' 0.036(5) 0.034(5) 0.048(6) 0.000(4) 0.004(4) 0.005(4)
Li2' 0.046(6) 0.062(7) 0.040(5) -0.005(5) 0.007(4) 0.004(5)
Li3' 0.035(4) 0.038(5) 0.029(4) 0.000(4) 0.007(4) -0.006(4)

loop_
_atom_type_symbol
_atom_type_description
_atom_type_scat_dispersion_real
_atom_type_scat_dispersion_imag
_atom_type_scat_source
C C 0.0033 0.0016 'International Tables Vol C Tables 4.2.6.8 and 6.1.1.4'
H H 0.0000 0.0000 'International Tables Vol C Tables 4.2.6.8 and 6.1.1.4'
N N 0.0061 0.0033 'International Tables Vol C Tables 4.2.6.8 and 6.1.1.4'
O O 0.0106 0.0060 'International Tables Vol C Tables 4.2.6.8 and 6.1.1.4'
Li Li -0.0003 0.0001 'International Tables Vol C Tables 4.2.6.8 and 6.1.1.4'
Cl Cl 0.1484 0.1585 'International Tables Vol C Tables 4.2.6.8 and 6.1.1.4'
Ce Ce -0.2486 2.6331 'International Tables Vol C Tables 4.2.6.8 and 6.1.1.4'

loop_
_geom_angle_atom_site_label_1
_geom_angle_atom_site_label_2
_geom_angle_atom_site_label_3
_geom_angle
O2 Ce1 O6 118.63(14)
O2 Ce1 O1 76.04(13)
O6 Ce1 O1 70.94(13)
O2 Ce1 O3 70.49(13)
O6 Ce1 O3 152.03(13)
O1 Ce1 O3 87.40(12)
O2 Ce1 O4 116.60(14)
O6 Ce1 O4 116.69(15)
O1 Ce1 O4 152.22(13)
O3 Ce1 O4 75.23(13)
O2 Ce1 O5 153.01(13)
O6 Ce1 O5 74.88(12)
O1 Ce1 O5 88.17(12)
O3 Ce1 O5 87.30(12)
O4 Ce1 O5 69.81(13)
O2 Ce1 Cl1 79.36(10)
O6 Ce1 Cl1 81.75(9)
O1 Ce1 Cl1 127.42(9)
O3 Ce1 Cl1 126.12(10)
O4 Ce1 Cl1 80.24(11)
O5 Ce1 Cl1 127.23(9)
O2 Ce1 Li2 149.0(2)
O6 Ce1 Li2 91.2(2)
O1 Ce1 Li2 125.5(2)
O3 Ce1 Li2 87.2(2)
O4 Ce1 Li2 34.1(2)
O5 Ce1 Li2 37.5(2)
Cl1 Ce1 Li2 98.2(2)
O2 Ce1 Li1 36.3(2)
O6 Ce1 Li1 150.7(2)
O1 Ce1 Li1 84.9(2)
O3 Ce1 Li1 34.8(2)
O4 Ce1 Li1 92.4(2)
O5 Ce1 Li1 121.8(2)
Cl1 Ce1 Li1 101.3(2)
Li2 Ce1 Li1 116.8(3)
O2 Ce1 Li3 94.5(2)
O6 Ce1 Li3 36.6(2)
O1 Ce1 Li3 34.8(2)
O3 Ce1 Li3 121.6(2)
O4 Ce1 Li3 148.7(2)
O5 Ce1 Li3 84.0(2)
Cl1 Ce1 Li3 104.0(2)
Li2 Ce1 Li3 115.8(3)
Li1 Ce1 Li3 116.5(3)
C1 O1 Li3 132.0(5)
C1 O1 Ce1 125.7(3)
Li3 O1 Ce1 100.9(4)
C20 O2 Li1 130.2(5)
C20 O2 Ce1 122.6(3)
Li1 O2 Ce1 99.2(3)
C21 O3 Li1 131.4(5)
C21 O3 Ce1 126.0(3)
Li1 O3 Ce1 100.1(4)
C40 O4 Li2 132.1(6)
C40 O4 Ce1 123.7(4)
Li2 O4 Ce1 100.4(5)
C41 O5 Li2 133.3(5)
C41 O5 Ce1 126.0(3)
Li2 O5 Ce1 96.0(4)
C60 O6 Li3 132.6(5)
C60 O6 Ce1 122.1(3)
Li3 O6 Ce1 98.9(3)
C61 N1 C63 112.0(10)
C61 N1 Li1 104.7(8)
C63 N1 Li1 114.5(7)
C64 N2 C62 112.1(9)
C64 N2 Li1 121.0(7)
C62 N2 Li1 99.2(8)
C65 N3 C67 113.6(6)
C65 N3 Li2 97.7(6)
C67 N3 Li2 119.1(6)
C68 N4 C66 112.1(6)
C68 N4 Li2 122.6(7)
C66 N4 Li2 98.5(5)
C71 N5 C69 110.1(8)
C71 N5 Li3 120.4(6)
C69 N5 Li3 103.8(7)
C70 N6 C72 113.9(7)
C70 N6 Li3 103.4(7)
C72 N6 Li3 120.5(6)
O1 C1 C10 122.9(4)
O1 C1 C2 118.4(4)
C10 C1 C2 118.7(4)
C3 C2 C1 121.0(5)
C2 C3 C4 121.0(5)
C9 C4 C5 119.8(6)
C9 C4 C3 119.3(5)
C5 C4 C3 120.9(6)
C6 C5 C4 120.5(6)
C5 C6 C7 117.8(6)
C8 C7 C6 123.4(6)
C7 C8 C9 119.7(6)
C4 C9 C8 118.5(5)
C4 C9 C10 120.4(5)
C8 C9 C10 120.9(5)
C1 C10 C9 119.2(4)
C1 C10 C11 118.7(4)
C9 C10 C11 122.0(5)
C20 C11 C12 118.0(5)
C20 C11 C10 120.0(5)
C12 C11 C10 122.0(5)
C11 C12 C17 120.7(5)
C11 C12 C13 122.1(5)
C17 C12 C13 117.2(5)
C14 C13 C12 121.2(6)
C13 C14 C15 121.8(7)
C14 C15 C16 120.1(6)
C15 C16 C17 119.4(6)
C18 C17 C16 121.5(6)
C18 C17 C12 118.3(5)
C16 C17 C12 120.2(6)
C19 C18 C17 121.2(5)
C18 C19 C20 121.9(6)
O2 C20 C19 119.8(5)
O2 C20 C11 120.3(4)
C19 C20 C11 119.8(5)
O3 C21 C30 120.9(5)
O3 C21 C22 117.1(5)
C30 C21 C22 122.1(5)
C23 C22 C21 120.5(5)
C22 C23 C24 120.7(6)
C29 C24 C23 119.3(6)
C29 C24 C25 120.4(7)
C23 C24 C25 120.3(7)
C26 C25 C24 120.1(8)
C25 C26 C27 121.7(7)
C28 C27 C26 117.5(8)
C27 C28 C29 121.4(8)
C24 C29 C28 118.9(6)
C24 C29 C30 121.6(6)
C28 C29 C30 119.5(7)
C21 C30 C31 121.7(5)
C21 C30 C29 115.5(6)
C31 C30 C29 122.8(5)
C30 C31 C40 120.9(5)
C30 C31 C32 121.6(6)
C40 C31 C32 117.4(6)
C33 C32 C31 122.9(7)
C33 C32 C37 118.0(6)
C31 C32 C37 119.0(7)
C32 C33 C34 120.9(8)
C35 C34 C33 119.6(9)
C36 C35 C34 122.3(8)
C35 C36 C37 121.4(9)
C38 C37 C36 124.2(8)
C38 C37 C32 118.0(6)
C36 C37 C32 117.8(8)
C39 C38 C37 123.1(7)
C38 C39 C40 120.7(8)
O4 C40 C39 119.5(6)
O4 C40 C31 118.9(5)
C39 C40 C31 121.6(6)
O5 C41 C50 122.5(4)
O5 C41 C42 118.5(4)
C50 C41 C42 118.9(4)
C43 C42 C41 121.5(4)
C42 C43 C44 121.0(5)
C43 C44 C49 118.8(5)
C43 C44 C45 122.5(5)
C49 C44 C45 118.7(5)
C46 C45 C44 122.0(6)
C45 C46 C47 118.4(5)
C48 C47 C46 121.8(5)
C47 C48 C49 120.2(6)
C48 C49 C44 118.9(5)
C48 C49 C50 121.9(5)
C44 C49 C50 119.2(5)
C41 C50 C49 120.2(4)
C41 C50 C51 118.9(4)
C49 C50 C51 120.8(4)
C60 C51 C52 118.7(4)
C60 C51 C50 120.4(5)
C52 C51 C50 120.9(4)
C53 C52 C57 118.2(5)
C53 C52 C51 121.8(5)
C57 C52 C51 120.0(5)
C54 C53 C52 121.2(5)
C53 C54 C55 119.7(6)
C56 C55 C54 119.8(5)
C55 C56 C57 122.9(5)
C58 C57 C56 123.3(5)
C58 C57 C52 118.3(5)
C56 C57 C52 118.2(5)
C59 C58 C57 122.4(5)
C58 C59 C60 120.8(5)
O6 C60 C51 119.8(4)
O6 C60 C59 120.5(5)
C51 C60 C59 119.7(5)
N1 C61 C62 107.1(9)
N1 C61 Li1 45.2(5)
C62 C61 Li1 75.5(6)
N2 C62 C61 110.1(9)
C66 C65 N3 109.8(7)
C66 C65 Li2 76.9(6)
N3 C65 Li2 49.2(5)
C65 C66 N4 110.7(8)
C65 C66 Li2 71.6(6)
N4 C66 Li2 48.8(4)
N5 C69 C70 109.6(8)
N6 C70 C69 113.9(7)
N6 C70 Li3 46.4(4)
C69 C70 Li3 75.0(5)
O3 Li1 O2 88.7(5)
O3 Li1 N1 116.7(7)
O2 Li1 N1 145.5(7)
O3 Li1 N2 120.6(6)
O2 Li1 N2 99.0(6)
N1 Li1 N2 88.0(5)
O3 Li1 C61 119.3(6)
O2 Li1 C61 150.5(6)
N1 Li1 C61 30.1(4)
N2 Li1 C61 60.1(5)
O3 Li1 Ce1 45.1(3)
O2 Li1 Ce1 44.4(3)
N1 Li1 Ce1 158.5(6)
N2 Li1 Ce1 111.0(5)
C61 Li1 Ce1 158.1(5)
O4 Li2 O5 89.5(6)
O4 Li2 N3 135.6(7)
O5 Li2 N3 116.1(6)
O4 Li2 N4 103.7(6)
O5 Li2 N4 125.4(7)
N3 Li2 N4 90.6(6)
O4 Li2 C65 149.1(7)
O5 Li2 C65 121.4(6)
N3 Li2 C65 33.1(3)
N4 Li2 C65 60.3(4)
O4 Li2 C66 122.2(6)
O5 Li2 C66 141.0(6)
N3 Li2 C66 58.2(4)
N4 Li2 C66 32.7(3)
C65 Li2 C66 31.5(3)
O4 Li2 Ce1 45.5(3)
O5 Li2 Ce1 46.5(3)
N3 Li2 Ce1 155.5(6)
N4 Li2 Ce1 113.5(5)
C65 Li2 Ce1 162.4(5)
C66 Li2 Ce1 146.1(5)
O1 Li3 O6 88.2(4)
O1 Li3 N5 114.4(7)
O6 Li3 N5 147.0(6)
O1 Li3 N6 116.9(6)
O6 Li3 N6 102.6(6)
N5 Li3 N6 88.7(5)
O1 Li3 C70 131.5(6)
O6 Li3 C70 123.8(6)
N5 Li3 C70 59.0(4)
N6 Li3 C70 30.2(3)
O1 Li3 Ce1 44.3(2)
O6 Li3 Ce1 44.5(2)
N5 Li3 Ce1 154.8(5)
N6 Li3 Ce1 112.1(5)
C70 Li3 Ce1 142.3(5)
O4' Ce1' O6' 112.15(16)
O4' Ce1' O2' 116.21(16)
O6' Ce1' O2' 124.41(14)
O4' Ce1' O1' 157.09(13)
O6' Ce1' O1' 69.96(13)
O2' Ce1' O1' 75.81(14)
O4' Ce1' O3' 77.77(15)
O6' Ce1' O3' 149.79(13)
O2' Ce1' O3' 68.42(14)
O1' Ce1' O3' 90.06(14)
O4' Ce1' O5' 71.43(14)
O6' Ce1' O5' 74.72(12)
O2' Ce1' O5' 146.16(14)
O1' Ce1' O5' 87.91(13)
O3' Ce1' O5' 82.38(13)
O4' Ce1' Cl1' 81.07(10)
O6' Ce1' Cl1' 79.83(9)
O2' Ce1' Cl1' 82.12(11)
O1' Ce1' Cl1' 121.06(9)
O3' Ce1' Cl1' 130.38(10)
O5' Ce1' Cl1' 131.26(10)
O4' Ce1' Li3' 145.2(2)
O6' Ce1' Li3' 35.27(18)
O2' Ce1' Li3' 98.0(2)
O1' Ce1' Li3' 35.22(19)
O3' Ce1' Li3' 123.88(18)
O5' Ce1' Li3' 83.97(19)
Cl1' Ce1' Li3' 98.33(16)
O4' Ce1' Li2' 36.4(2)
O6' Ce1' Li2' 90.2(2)
O2' Ce1' Li2' 145.3(2)
O1' Ce1' Li2' 123.3(2)
O3' Ce1' Li2' 82.0(2)
O5' Ce1' Li2' 35.4(2)
Cl1' Ce1' Li2' 105.58(19)
Li3' Ce1' Li2' 113.7(3)
O4' Ce1' Li1' 96.8(2)
O6' Ce1' Li1' 151.0(2)
O2' Ce1' Li1' 34.4(2)
O1' Ce1' Li1' 82.8(2)
O3' Ce1' Li1' 34.04(19)
O5' Ce1' Li1' 115.19(19)
Cl1' Ce1' Li1' 107.24(17)
Li3' Ce1' Li1' 116.2(3)
Li2' Ce1' Li1' 113.8(3)
C1' O1' Li3' 127.1(4)
C1' O1' Ce1' 130.6(3)
Li3' O1' Ce1' 100.5(3)
C20' O2' Li1' 133.9(5)
C20' O2' Ce1' 117.9(3)
Li1' O2' Ce1' 102.7(3)
C21' O3' Li1' 127.2(5)
C21' O3' Ce1' 127.3(3)
Li1' O3' Ce1' 101.8(4)
C40' O4' Li2' 132.5(5)
C40' O4' Ce1' 118.1(4)
Li2' O4' Ce1' 100.5(4)
C41' O5' Li2' 129.8(5)
C41' O5' Ce1' 126.1(3)
Li2' O5' Ce1' 99.1(4)
C60' O6' Li3' 132.9(4)
C60' O6' Ce1' 120.5(3)
Li3' O6' Ce1' 101.0(3)
C64' N1' C62' 112.2(6)
C64' N1' Li1' 121.7(5)
C62' N1' Li1' 101.5(5)
C61' N2' C63' 114.5(6)
C61' N2' Li1' 105.1(5)
C63' N2' Li1' 117.6(6)
C65' N3' C67' 116.9(7)
C65' N3' Li2' 103.1(6)
C67' N3' Li2' 119.8(6)
C66' N4' C68' 114.0(7)
C66' N4' Li2' 103.5(6)
C68' N4' Li2' 118.6(6)
C71' N5' C69' 113.2(5)
C71' N5' Li3' 117.0(5)
C69' N5' Li3' 105.2(5)
C72' N6' C70' 112.6(5)
C72' N6' Li3' 121.6(5)
C70' N6' Li3' 102.0(4)
O1' C1' C10' 122.0(5)
O1' C1' C2' 116.8(5)
C10' C1' C2' 121.2(6)
C3' C2' C1' 118.0(7)
C2' C3' C4' 123.6(7)
C9' C4' C5' 120.3(9)
C9' C4' C3' 118.0(6)
C5' C4' C3' 121.7(9)
C6' C5' C4' 117.9(10)
C5' C6' C7' 123.0(8)
C8' C7' C6' 119.9(10)
C7' C8' C9' 118.6(9)
C4' C9' C8' 120.1(7)
C4' C9' C10' 119.6(7)
C8' C9' C10' 120.3(7)
C1' C10' C9' 119.0(6)
C1' C10' C11' 118.9(5)
C9' C10' C11' 122.2(6)
C20' C11' C12' 120.2(6)
C20' C11' C10' 120.3(5)
C12' C11' C10' 119.5(5)
C17' C12' C13' 115.7(6)
C17' C12' C11' 121.0(6)
C13' C12' C11' 123.2(6)
C14' C13' C12' 121.5(8)
C15' C14' C13' 121.6(8)
C16' C15' C14' 119.6(7)
C15' C16' C17' 120.6(8)
C12' C17' C16' 120.9(8)
C12' C17' C18' 118.5(6)
C16' C17' C18' 120.6(7)
C19' C18' C17' 119.8(6)
C18' C19' C20' 122.0(6)
O2' C20' C11' 121.4(5)
O2' C20' C19' 120.2(5)
C11' C20' C19' 118.4(5)
O3' C21' C22' 118.8(6)
O3' C21' C30' 121.3(5)
C22' C21' C30' 119.8(6)
C23' C22' C21' 121.8(8)
C22' C23' C24' 120.8(8)
C29' C24' C23' 118.5(7)
C29' C24' C25' 113.7(10)
C23' C24' C25' 127.8(9)
C26' C25' C24' 124.9(11)
C25' C26' C27' 120.6(9)
C26' C27' C28' 120.3(11)
C29' C28' C27' 120.9(10)
C28' C29' C24' 119.3(7)
C28' C29' C30' 121.5(8)
C24' C29' C30' 119.2(8)
C21' C30' C29' 119.0(6)
C21' C30' C31' 120.1(5)
C29' C30' C31' 120.8(7)
C40' C31' C30' 121.4(5)
C40' C31' C32' 119.8(6)
C30' C31' C32' 118.7(6)
C37' C32' C33' 117.6(7)
C37' C32' C31' 120.9(8)
C33' C32' C31' 121.5(7)
C34' C33' C32' 123.2(9)
C33' C34' C35' 116.6(10)
C36' C35' C34' 123.7(9)
C35' C36' C37' 118.4(9)
C32' C37' C38' 118.6(7)
C32' C37' C36' 120.4(10)
C38' C37' C36' 121.0(9)
C37' C38' C39' 123.3(7)
C38' C39' C40' 116.9(8)
O4' C40' C31' 121.0(5)
O4' C40' C39' 118.9(6)
C31' C40' C39' 120.1(6)
O5' C41' C50' 122.9(5)
O5' C41' C42' 119.0(5)
C50' C41' C42' 118.0(5)
C43' C42' C41' 123.2(6)
C42' C43' C44' 120.5(5)
C49' C44' C45' 119.4(6)
C49' C44' C43' 118.3(5)
C45' C44' C43' 122.2(6)
C46' C45' C44' 121.4(6)
C45' C46' C47' 119.5(6)
C48' C47' C46' 119.8(7)
C47' C48' C49' 121.3(6)
C44' C49' C48' 118.5(5)
C44' C49' C50' 120.0(5)
C48' C49' C50' 121.5(5)
C41' C50' C49' 119.9(5)
C41' C50' C51' 118.8(5)
C49' C50' C51' 121.3(4)
C60' C51' C52' 119.9(4)
C60' C51' C50' 118.4(4)
C52' C51' C50' 121.7(4)
C53' C52' C51' 123.6(5)
C53' C52' C57' 118.3(5)
C51' C52' C57' 118.1(4)
C54' C53' C52' 121.2(5)
C53' C54' C55' 122.0(5)
C56' C55' C54' 119.3(5)
C55' C56' C57' 120.3(5)
C58' C57' C52' 120.0(5)
C58' C57' C56' 121.2(5)
C52' C57' C56' 118.8(5)
C59' C58' C57' 121.0(5)
C58' C59' C60' 122.0(5)
O6' C60' C51' 121.0(4)
O6' C60' C59' 120.1(4)
C51' C60' C59' 118.9(5)
N2' C61' C62' 110.1(6)
C61' C62' N1' 107.7(5)
N3' C65' C66' 110.4(6)
N4' C66' C65' 109.6(6)
N5' C69' C70' 108.8(5)
N6' C70' C69' 112.7(5)
O3' Li1' O2' 87.0(5)
O3' Li1' N2' 123.9(6)
O2' Li1' N2' 109.5(5)
O3' Li1' N1' 116.5(5)
O2' Li1' N1' 139.6(6)
N2' Li1' N1' 85.2(4)
O3' Li1' Ce1' 44.1(3)
O2' Li1' Ce1' 42.9(2)
N2' Li1' Ce1' 126.0(4)
N1' Li1' Ce1' 148.2(4)
O5' Li2' O4' 88.0(5)
O5' Li2' N4' 113.3(5)
O4' Li2' N4' 145.2(7)
O5' Li2' N3' 132.3(7)
O4' Li2' N3' 100.4(5)
N4' Li2' N3' 85.5(5)
O5' Li2' Ce1' 45.5(3)
O4' Li2' Ce1' 43.1(2)
N4' Li2' Ce1' 153.1(5)
N3' Li2' Ce1' 120.8(5)
O1' Li3' O6' 87.2(4)
O1' Li3' N5' 115.9(5)
O6' Li3' N5' 104.7(4)
O1' Li3' N6' 117.7(5)
O6' Li3' N6' 145.8(6)
N5' Li3' N6' 85.9(4)
O1' Li3' Ce1' 44.2(2)
O6' Li3' Ce1' 43.7(2)
N5' Li3' Ce1' 112.2(4)
N6' Li3' Ce1' 158.2(4)

loop_
_geom_bond_atom_site_label_1
_geom_bond_atom_site_label_2
_geom_bond_distance
Ce1 O2 2.296(4)
Ce1 O6 2.313(3)
Ce1 O1 2.319(3)
Ce1 O3 2.330(3)
Ce1 O4 2.340(5)
Ce1 O5 2.354(3)
Ce1 Cl1 2.7186(14)
Ce1 Li2 3.227(13)
Ce1 Li1 3.236(11)
Ce1 Li3 3.260(10)
O1 C1 1.335(6)
O1 Li3 1.896(10)
O2 C20 1.340(7)
O2 Li1 1.942(12)
O3 C21 1.347(6)
O3 Li1 1.875(11)
O4 C40 1.339(7)
O4 Li2 1.838(12)
O5 C41 1.337(6)
O5 Li2 1.973(14)
O6 C60 1.336(6)
O6 Li3 1.966(12)
N1 C61 1.430(13)
N1 C63 1.459(17)
N1 Li1 2.027(14)
N2 C64 1.453(13)
N2 C62 1.488(13)
N2 Li1 2.166(15)
N3 C65 1.460(9)
N3 C67 1.470(8)
N3 Li2 2.026(13)
N4 C68 1.475(10)
N4 C66 1.487(11)
N4 Li2 2.070(15)
N5 C71 1.362(13)
N5 C69 1.474(11)
N5 Li3 2.065(13)
N6 C70 1.439(11)
N6 C72 1.488(11)
N6 Li3 2.068(13)
C1 C10 1.400(7)
C1 C2 1.445(7)
C2 C3 1.363(7)
C3 C4 1.413(9)
C4 C9 1.398(8)
C4 C5 1.413(9)
C5 C6 1.399(10)
C6 C7 1.399(10)
C7 C8 1.339(8)
C8 C9 1.437(8)
C9 C10 1.442(7)
C10 C11 1.475(6)
C11 C20 1.413(7)
C11 C12 1.420(7)
C12 C17 1.435(8)
C12 C13 1.437(8)
C13 C14 1.364(8)
C14 C15 1.385(10)
C15 C16 1.405(11)
C16 C17 1.428(8)
C17 C18 1.393(9)
C18 C19 1.352(9)
C19 C20 1.403(7)
C21 C30 1.401(8)
C21 C22 1.409(8)
C22 C23 1.365(8)
C23 C24 1.415(9)
C24 C29 1.380(10)
C24 C25 1.433(9)
C25 C26 1.327(12)
C26 C27 1.444(13)
C27 C28 1.395(10)
C28 C29 1.410(10)
C29 C30 1.474(8)
C30 C31 1.419(9)
C31 C40 1.418(10)
C31 C32 1.437(8)
C32 C33 1.367(11)
C32 C37 1.497(11)
C33 C34 1.432(9)
C34 C35 1.382(14)
C35 C36 1.328(14)
C36 C37 1.422(10)
C37 C38 1.384(12)
C38 C39 1.337(10)
C39 C40 1.418(9)
C41 C50 1.392(7)
C41 C42 1.412(7)
C42 C43 1.361(7)
C43 C44 1.408(8)
C44 C49 1.421(7)
C44 C45 1.431(8)
C45 C46 1.346(9)
C46 C47 1.409(10)
C47 C48 1.385(8)
C48 C49 1.390(7)
C49 C50 1.426(7)
C50 C51 1.483(7)
C51 C60 1.401(7)
C51 C52 1.447(7)
C52 C53 1.421(7)
C52 C57 1.423(7)
C53 C54 1.392(8)
C54 C55 1.411(9)
C55 C56 1.344(9)
C56 C57 1.420(8)
C57 C58 1.399(8)
C58 C59 1.353(9)
C59 C60 1.424(7)
C61 C62 1.583(17)
C61 Li1 2.761(15)
C65 C66 1.458(11)
C65 Li2 2.651(16)
C66 Li2 2.722(16)
C69 C70 1.543(15)
C70 Li3 2.779(12)
Ce1' O4' 2.257(4)
Ce1' O6' 2.286(4)
Ce1' O2' 2.289(4)
Ce1' O1' 2.305(3)
Ce1' O3' 2.334(4)
Ce1' O5' 2.347(4)
Ce1' Cl1' 2.7044(14)
Ce1' Li3' 3.248(9)
Ce1' Li2' 3.248(11)
Ce1' Li1' 3.281(10)
O1' C1' 1.350(7)
O1' Li3' 1.905(10)
O2' C20' 1.342(7)
O2' Li1' 1.901(11)
O3' C21' 1.367(7)
O3' Li1' 1.876(10)
O4' C40' 1.327(8)
O4' Li2' 1.962(12)
O5' C41' 1.326(7)
O5' Li2' 1.907(11)
O6' C60' 1.329(6)
O6' Li3' 1.911(9)
N1' C64' 1.448(9)
N1' C62' 1.494(8)
N1' Li1' 2.163(12)
N2' C61' 1.453(9)
N2' C63' 1.479(10)
N2' Li1' 2.054(12)
N3' C65' 1.450(10)
N3' C67' 1.476(12)
N3' Li2' 2.126(13)
N4' C66' 1.458(10)
N4' C68' 1.462(11)
N4' Li2' 2.091(13)
N5' C71' 1.458(8)
N5' C69' 1.459(8)
N5' Li3' 2.090(10)
N6' C72' 1.441(9)
N6' C70' 1.451(8)
N6' Li3' 2.124(10)
C1' C10' 1.392(8)
C1' C2' 1.432(8)
C2' C3' 1.325(10)
C3' C4' 1.450(13)
C4' C9' 1.382(12)
C4' C5' 1.417(10)
C5' C6' 1.359(16)
C6' C7' 1.383(15)
C7' C8' 1.378(10)
C8' C9' 1.423(11)
C9' C10' 1.445(8)
C10' C11' 1.503(8)
C11' C20' 1.374(8)
C11' C12' 1.438(8)
C12' C17' 1.382(10)
C12' C13' 1.419(10)
C13' C14' 1.371(9)
C14' C15' 1.360(12)
C15' C16' 1.329(12)
C16' C17' 1.439(9)
C17' C18' 1.462(11)
C18' C19' 1.340(9)
C19' C20' 1.459(9)
C21' C22' 1.411(9)
C21' C30' 1.410(9)
C22' C23' 1.334(11)
C23' C24' 1.447(14)
C24' C29' 1.425(13)
C24' C25' 1.469(11)
C25' C26' 1.307(16)
C26' C27' 1.325(17)
C27' C28' 1.406(10)
C28' C29' 1.403(13)
C29' C30' 1.430(8)
C30' C31' 1.443(9)
C31' C40' 1.371(9)
C31' C32' 1.476(8)
C32' C37' 1.378(11)
C32' C33' 1.432(12)
C33' C34' 1.379(10)
C34' C35' 1.396(15)
C35' C36' 1.363(16)
C36' C37' 1.445(11)
C37' C38' 1.406(14)
C38' C39' 1.423(11)
C39' C40' 1.473(9)
C41' C50' 1.378(7)
C41' C42' 1.447(7)
C42' C43' 1.296(9)
C43' C44' 1.450(9)
C44' C49' 1.400(8)
C44' C45' 1.412(9)
C45' C46' 1.363(11)
C46' C47' 1.417(10)
C47' C48' 1.368(8)
C48' C49' 1.417(8)
C49' C50' 1.440(7)
C50' C51' 1.480(7)
C51' C60' 1.398(7)
C51' C52' 1.432(7)
C52' C53' 1.411(7)
C52' C57' 1.436(7)
C53' C54' 1.349(8)
C54' C55' 1.412(9)
C55' C56' 1.373(9)
C56' C57' 1.443(7)
C57' C58' 1.397(8)
C58' C59' 1.331(8)
C59' C60' 1.428(7)
C61' C62' 1.492(10)
C65' C66' 1.502(12)
C69' C70' 1.506(10)

loop_
_platon_squeeze_void_nr
_platon_squeeze_void_average_x
_platon_squeeze_void_average_y
_platon_squeeze_void_average_z
_platon_squeeze_void_volume
_platon_squeeze_void_count_electrons
_platon_squeeze_void_content
1 0.041 0.183 0.510 444 102 ' '
2 -0.042 0.683 0.489 444 102 ' '
3 0.495 0.934 -0.021 443 104 ' '
4 0.505 0.434 0.021 443 104 ' '
5 0.263 0.705 0.190 9 1 ' '
6 0.737 0.205 0.810 9 1 ' '
